data_2009531
loop_
_publ_author_name
'Toledano, P.'
'Bonhomme, C.'
'Henry, M.'
'Livage, J.'

_publ_section_title
;
 Structure d'un d\'eriv\'e dimercur\'e de l'ac\'etoac\'etate
 d'\'ethyle, [Hg~2~(C~6~H~8~O~3~)Cl~2~]~2~.CH~3~CN
;
_journal_issue 3
_journal_name_full 'Acta Crystallographica Section C'
_journal_page_first 365
_journal_page_last 367
_journal_paper_doi 10.1107/S0108270193009333
_journal_volume 50
_journal_year 1994
_chemical_formula_sum 'C14 H19 Cl4 Hg4 N O6'
_chemical_formula_weight 1241.48
_space_group_IT_number 2
_space_group_name_Hall '-P 1'
_space_group_name_H-M_alt 'P -1'
_symmetry_cell_setting triclinic
_symmetry_space_group_name_Hall '-P 1'
_symmetry_space_group_name_H-M 'P -1'
_atom_type_scat_source IntTabIV
_cell_angle_alpha 69.07(4)
_cell_angle_beta 69.82(6)
_cell_angle_gamma 86.08(4)
_cell_formula_units_Z 2
_cell_length_a 9.004(8)
_cell_length_b 12.584(3)
_cell_length_c 12.798(7)
_cell_measurement_reflns_used 25
_cell_measurement_temperature 293
_cell_measurement_theta_max 13.5
_cell_measurement_theta_min 13
_cell_volume 1268.8(15)
_diffrn_measurement_device 'Enraf-Nonius CAD-4'
_diffrn_measurement_method \w/2\q
_diffrn_radiation_type MoK\=\a
_diffrn_radiation_wavelength 0.71069
_diffrn_reflns_av_R_equivalents 0.0294
_diffrn_reflns_limit_h_max 9
_diffrn_reflns_limit_h_min -9
_diffrn_reflns_limit_k_max 13
_diffrn_reflns_limit_k_min -13
_diffrn_reflns_limit_l_max 14
_diffrn_reflns_limit_l_min 0
_diffrn_reflns_number 3694
_diffrn_reflns_theta_max 23
_diffrn_standards_decay_% 1
_diffrn_standards_interval_count 100
_diffrn_standards_interval_time 60
_diffrn_standards_number 2
_exptl_absorpt_coefficient_mu 24.58
_exptl_absorpt_correction_T_max 1.269
_exptl_absorpt_correction_T_min 0.776
_exptl_absorpt_correction_type empirical
_exptl_crystal_colour incolore
_exptl_crystal_density_diffrn 3.25
_exptl_crystal_description parall\'el\'epip\`ede
_exptl_crystal_size_max 0.3
_exptl_crystal_size_mid 0.2
_exptl_crystal_size_min 0.1
_refine_diff_density_max 1.1
_refine_diff_density_min -0.8
_refine_ls_extinction_coef 9.8
_refine_ls_extinction_method 'Larson (1970)'
_refine_ls_goodness_of_fit_obs 1.75
_refine_ls_hydrogen_treatment refU
_refine_ls_number_parameters 262
_refine_ls_number_reflns 2532
_refine_ls_R_factor_obs 0.0292
_refine_ls_shift/esd_max 0.0007
_refine_ls_structure_factor_coef F
_refine_ls_weighting_scheme unit
_refine_ls_wR_factor_obs 0.0320
_reflns_number_observed 2532
_reflns_number_total 3507
_reflns_observed_criterion I>=3\s(I)
_cod_data_source_file du1049.cif
_cod_data_source_block du1049_structure_1_of_1
_cod_depositor_comments
;
The following automatic conversions were performed:

'_refine_ls_weighting_scheme' value '1' was changed to 'unit'.

Automatic conversion script
Id: cif_fix_values 3143 2015-03-26 13:38:13Z robertas 
;
_cod_original_cell_volume 127E1(3)
_cod_original_formula_sum 'C14 H19 Cl4 Hg4 N1 O6'
_cod_database_code 2009531

loop_
_space_group_symop_id
_space_group_symop_operation_xyz
1 x,y,z
2 -x,-y,-z

loop_
_atom_site_label
_atom_site_fract_x
_atom_site_fract_y
_atom_site_fract_z
_atom_site_U_iso_or_equiv
Hg(1) .19815(8) .34872(5) .15538(6) .0378
Hg(2) .10182(7) .52240(6) .31717(6) .0368
Hg(3) .55690(8) .83711(5) .05974(6) .0377
Hg(4) .71244(8) .61140(5) .20361(6) .0373
Cl(1) .0978(5) .2271(4) .0909(4) .0443
Cl(2) -.1145(5) .6069(4) .4170(4) .0388
Cl(3) .5140(6) .9325(4) -.1185(4) .0489
Cl(4) .8711(5) .4652(4) .1758(5) .0524
O(1) .5190(10) .5850(10) .0730(10) .0420
O(2) .4540(10) .4440(10) .3280(10) .0491
O(3) .420(2) .2950(10) .2820(10) .0595
O(4) .3070(10) .7020(10) .2760(10) .0485
O(5) .602(2) .8610(10) .3370(10) .0505
O(6) .8140(10) .8490(10) .1860(10) .0485
C(1) .288(2) .629(2) .022(2) .0501
C(2) .380(2) .5600(10) .100(2) .0369
C(3) .296(2) .4630(10) .2050(10) .0244
C(4) .399(2) .4010(10) .2790(10) .0366
C(5) .501(5) .226(3) .364(3) .0877
C(6) .608(5) .158(4) .314(4) .1093
C(6)* .470(10) .104(5) .400(8) .1093
C(7) .386(2) .649(2) .443(2) .0511
C(8) .415(2) .7030(10) .3120(10) .0263
C(9) .579(2) .7510(10) .2260(10) .0367
C(10) .664(2) .8230(10) .2590(10) .0389
C(11) .909(2) .919(2) .208(2) .0561
C(12) 1.079(2) .913(2) .131(2) .0658
N .017(4) .223(3) .414(3) .1318
C(13) -.186(4) .077(3) .595(3) .1127
C(14) -.067(4) .158(2) .487(3) .0975
H(1) .3637 .6980 -.0513 ?
H(2) .1885 .6629 .0745 ?
H(3) .2446 .5744 -.0112 ?
H(4) .5626 .2815 .3844 ?
H(5) .4128 .1714 .4444 ?
H(6) .6645 .1087 .3768 ?
H(7) .6973 .2118 .2335 ?
H(8) .5475 .1016 .2935 ?
H(9) .2625 .6203 .4899 ?
H(10) .4163 .7103 .4749 ?
H(11) .4585 .5769 .4589 ?
H(12) .8742 1.0059 .1830 ?
H(13) .8973 .8872 .3008 ?
H(14) 1.1572 .9650 .1440 ?
H(15) 1.0887 .9445 .0386 ?
H(16) 1.1118 .8259 .1564 ?
H(17) -.1928 -.0045 .5815 ?
H(18) -.1506 .0617 .6737 ?
H(19) -.3038 .1141 .6094 ?

loop_
_geom_angle_atom_site_label_1
_geom_angle_atom_site_label_2
_geom_angle_atom_site_label_3
_geom_angle
_geom_angle_publ_flag
Cl(1) Hg(1) C(3) 177.1(5) yes
Cl(2) Hg(2) C(3) 172.1(4) yes
Cl(3) Hg(3) C(9) 176.1(5) yes
Cl(4) Hg(4) C(9) 176.9(5) yes
C(2) C(3) C(4) 112.9(12) yes
C(2) C(3) Hg(1) 110.7(11) yes
C(2) C(3) Hg(2) 108.5(10) yes
C(4) C(3) Hg(1) 110.9(10) yes
C(4) C(3) Hg(2) 106.9(10) yes
Hg(1) C(3) Hg(2) 106.7(6) yes
C(8) C(9) C(10) 115.8(14) yes
C(8) C(9) Hg(3) 107.3(10) yes
C(8) C(9) Hg(4) 107.2(10) yes
C(10) C(9) Hg(3) 111.8(11) yes
C(10) C(9) Hg(4) 109.9(11) yes
Hg(3) C(9) Hg(4) 104.2(7) yes

loop_
_geom_bond_atom_site_label_1
_geom_bond_atom_site_label_2
_geom_bond_distance
_geom_bond_publ_flag
Hg(1) Cl(1) 2.333(4) yes
Hg(2) Cl(2) 2.351(4) yes
Hg(3) Cl(3) 2.319(4) yes
Hg(4) Cl(4) 2.305(4) yes
Hg(1) C(3) 2.100(10) yes
Hg(2) C(3) 2.130(10) yes
Hg(3) C(9) 2.080(10) yes
Hg(4) C(9) 2.11(2) yes
C(2) O(1) 1.21(2) yes
C(4) O(2) 1.20(2) yes
C(8) O(4) 1.21(2) yes
C(10) O(5) 1.20(2) yes
Hg(1) O(3) 2.890(10) yes
Hg(2) O(4) 2.800(10) yes
Hg(3) O(4) 2.910(10) yes
Hg(4) O(1) 2.900(10) yes
Hg(4) O(2) 2.840(10) yes
Hg(1) N 3.00(3) yes
Hg(1) Hg(2) 3.3987(9) no
Hg(2) H(2) 2.8240(6) no
Hg(3) Hg(4) 3.3044(9) no
O(3) C(5) 1.47(3) no
O(6) C(11) 1.44(2) no
C(1) C(2) 1.51(2) no
C(1) H(1) 1.08(2) no
C(1) H(3) 1.08(2) no
C(3) C(4) 1.53(2) no
O(3) C(4) 1.32(2) no
O(6) C(10) 1.33(2) no
C(1) H(2) 1.08(2) no
C(2) C(3) 1.46(2) no
C(5) C(6) 1.38(4) no
C(5) H(4) 1.08(4) no
C(6) C(6)* 1.38(9) no
C(6) H(7) 1.08(5) no
C(7) C(8) 1.50(2) no
C(7) H(10) 1.08(2) no
C(11) C(12) 1.52(3) no
C(11) H(13) 1.08(2) no
C(12) H(15) 1.08(3) no
N C(14) 1.08(3) no
C(13) H(17) 1.11(4) no
C(13) H(19) 1.11(3) no
C(5) C(6)* 1.45(4) no
C(5) H(5) 1.08(4) no
C(6) H(6) 1.08(5) no
C(6) H(8) 1.08(5) no
C(6)* H(5) 1.17(8) no
C(7) H(9) 1.08(2) no
C(7) H(11) 1.08(2) no
C(8) C(9) 1.51(2) no
C(9) C(10) 1.49(2) no
C(11) H(12) 1.08(2) no
C(12) H(14) 1.08(2) no
C(12) H(16) 1.08(2) no
C(13) C(14) 1.49(4) no
C(13) H(18) 1.11(4) no
